data_7211046
loop_
_publ_author_name
'Schmidt, Marko'
'Zehe, Christoph S.'
'Siegel, Ren\'ee'
'Heigl, Johannes U.'
'Steinlein, Christoph'
'Schmidt, Hans-Werner'
'Senker, J\"urgen'

_publ_section_title
;
 NMR-crystallographic study of two-dimensionally self-assembled
 cyclohexane-based low-molecular-mass organic compounds
;
_journal_issue 43
_journal_name_full CrystEngComm
_journal_page_first 8784
_journal_paper_doi 10.1039/c3ce41158c
_journal_volume 15
_journal_year 2013
_chemical_formula_sum 'C18 H32 N4 O4'
_chemical_formula_weight 368.47
_space_group_IT_number 2
_symmetry_cell_setting triclinic
_symmetry_Int_Tables_number 2
_symmetry_space_group_name_Hall '-P 1'
_symmetry_space_group_name_H-M 'P -1'
_audit_creation_date 2013-02-28
_audit_creation_method 'Materials Studio'
_cell_angle_alpha 73.828(3)
_cell_angle_beta 83.507(3)
_cell_angle_gamma 87.597(2)
_cell_formula_units_Z 1
_cell_length_a 6.092(3)
_cell_length_b 7.325(4)
_cell_length_c 12.473(6)
_cell_measurement_temperature 293(2)
_cell_volume 531.1(5)
_diffrn_ambient_temperature 293(2)
_diffrn_measurement_device_type 'STOE StadiP'
_diffrn_radiation_type CuK\a1
_diffrn_radiation_wavelength 1.54056
_exptl_crystal_density_diffrn 1.151
_cod_data_source_file c3ce41158c_3.cif
_cod_data_source_block Bisacylurea_final
_cod_original_cell_volume 531.1(8)
_cod_original_sg_symbol_H-M P-1
_cod_database_code 7211046

loop_
_symmetry_equiv_pos_as_xyz
x,y,z
-x,-y,-z

loop_
_atom_site_label
_atom_site_type_symbol
_atom_site_fract_x
_atom_site_fract_y
_atom_site_fract_z
_atom_site_U_iso_or_equiv
_atom_site_adp_type
_atom_site_occupancy
C1 C 0.01691(26) 0.29645(3) 0.00684(6) 0.059(1) Uiso 1.00
C2 C -0.19929(17) 0.38442(21) 0.04634(5) 0.059(1) Uiso 1.00
C3 C -0.14804(5) 0.55502(19) 0.08742(6) 0.059(1) Uiso 1.00
C4 C -0.32990(41) 0.23718(37) 0.14530(9) 0.059(1) Uiso 1.00
N5 N -0.42661(92) 0.10925(61) 0.10455(14) 0.059(1) Uiso 1.00
C6 C -0.56324(43) -0.03503(31) 0.16811(16) 0.059(1) Uiso 1.00
N7 N -0.60766(118) -0.05815(77) 0.28003(21) 0.059(1) Uiso 1.00
C8 C -0.74564(65) -0.20671(39) 0.35682(22) 0.059(1) Uiso 1.00
C9 C -0.98564(76) -0.18165(130) 0.32923(75) 0.059(1) Uiso 1.00
C10 C -0.73652(148) -0.19046(97) 0.47618(21) 0.059(1) Uiso 1.00
C11 C -0.66110(159) -0.40574(55) 0.35464(74) 0.059(1) Uiso 1.00
O12 O -0.64159(93) -0.13908(63) 0.12147(22) 0.059(1) Uiso 1.00
O13 O -0.34144(91) 0.24130(67) 0.24238(11) 0.059(1) Uiso 1.00
H14 H -0.39543(214) 0.12764(135) 0.02140(22) 0.059(1) Uiso 1.00
H15 H -0.29980(7) 0.43576(28) -0.02492(9) 0.059(1) Uiso 1.00
H16 H -0.01455(40) 0.17205(4) -0.02231(9) 0.059(1) Uiso 1.00
H17 H 0.11616(37) 0.24568(10) 0.07835(9) 0.059(1) Uiso 1.00
H18 H -0.04878(12) 0.50793(14) 0.15930(3) 0.059(1) Uiso 1.00
H19 H -0.30194(11) 0.61860(36) 0.11737(12) 0.059(1) Uiso 1.00
H20 H -1.08790(96) -0.28999(173) 0.39183(83) 0.059(1) Uiso 1.00
H21 H -1.00472(152) -0.19939(165) 0.24607(74) 0.059(1) Uiso 1.00
H22 H -1.05217(111) -0.04065(156) 0.33163(122) 0.059(1) Uiso 1.00
H23 H -0.56736(182) -0.21058(147) 0.50083(47) 0.059(1) Uiso 1.00
H24 H -0.83995(299) -0.30150(201) 0.53623(32) 0.059(1) Uiso 1.00
H25 H -0.79876(220) -0.05192(185) 0.48558(58) 0.059(1) Uiso 1.00
H26 H -0.76200(398) -0.51152(170) 0.41977(69) 0.059(1) Uiso 1.00
H27 H -0.48765(346) -0.42778(150) 0.37261(119) 0.059(1) Uiso 1.00
H28 H -0.67393(387) -0.43604(186) 0.27402(80) 0.059(1) Uiso 1.00
H29 H -0.53893(320) 0.02783(221) 0.31741(35) 0.059(1) Uiso 1.00

loop_
_geom_angle_atom_site_label_1
_geom_angle_atom_site_label_2
_geom_angle_atom_site_label_3
_geom_angle
C4 N5 C6 124.86(17)
C6 N7 C8 125.2(5)
C1 C2 C3 109.66(8)
C1 C2 C4 110.71(13)
C3 C2 C4 108.21(11)
O13 C4 N5 127.0(3)
O13 C4 C2 123.7(3)
N5 C4 C2 109.32(14)
O12 C6 N5 118.6(2)
O12 C6 N7 121.6(4)
N5 C6 N7 119.7(3)
N7 C8 C9 110.7(5)
N7 C8 C10 108.0(4)
N7 C8 C11 111.9(5)
C9 C8 C10 108.9(5)
C9 C8 C11 109.8(6)
C10 C8 C11 107.5(5)
C4 N5 H14 115.3(7)
C6 N5 H14 119.8(7)
C6 N7 H29 120.5(7)
C8 N7 H29 114.3(5)
C2 C1 H16 111.35(19)
C2 C1 H17 108.97(11)
H16 C1 H17 106.95(11)
C1 C2 H15 109.43(10)
C3 C2 H15 108.07(16)
C4 C2 H15 110.72(13)
C2 C3 H18 109.81(12)
C2 C3 H19 110.55(14)
H18 C3 H19 107.00(11)
C8 C9 H20 109.1(8)
C8 C9 H21 112.6(7)
C8 C9 H22 111.5(7)
H20 C9 H21 107.5(10)
H20 C9 H22 108.1(11)
H21 C9 H22 107.9(12)
C8 C10 H23 111.8(6)
C8 C10 H24 109.4(8)
C8 C10 H25 112.1(6)
H23 C10 H24 107.5(10)
H23 C10 H25 108.1(11)
H24 C10 H25 107.7(11)
C8 C11 H26 108.5(10)
C8 C11 H27 111.8(8)
C8 C11 H28 113.1(10)
H26 C11 H27 108.0(15)
H26 C11 H28 107.3(13)
H27 C11 H28 107.9(16)

loop_
_geom_bond_atom_site_label_1
_geom_bond_atom_site_label_2
_geom_bond_distance
O12 C6 1.220(5)
O13 C4 1.214(3)
N5 C4 1.365(5)
N5 C6 1.377(5)
N7 C6 1.355(3)
N7 C8 1.456(6)
C1 C2 1.533(2)
C2 C3 1.532(2)
C2 C4 1.558(2)
C8 C9 1.532(7)
C8 C10 1.534(5)
C8 C11 1.532(6)
N5 H14 1.005(4)
N7 H29 1.011(16)
C1 H16 1.1020(11)
C1 H17 1.104(2)
C2 H15 1.1064(14)
C3 H18 1.1051(10)
C3 H19 1.103(2)
C9 H20 1.102(13)
C9 H21 1.099(13)
C9 H22 1.101(15)
C10 H23 1.100(14)
C10 H24 1.105(14)
C10 H25 1.102(16)
C11 H26 1.103(17)
C11 H27 1.10(2)
C11 H28 1.100(14)
